data_7126808
loop_
_publ_author_name
'Martin, Johannes'
'Eyselein, Jonathan'
'Langer, Jens'
'Elsen, Holger'
'Harder, Sjoerd'

_publ_section_title
;
 Large decanuclear calcium and strontium hydride clusters.
;
_journal_issue 64
_journal_name_full 'Chemical communications (Cambridge, England)'
_journal_page_first 9178
_journal_page_last 9181
_journal_paper_doi 10.1039/d0cc04330c
_journal_volume 56
_journal_year 2020
_chemical_formula_moiety 'C102 H214 Ca10 N10 Si4'
_chemical_formula_sum 'C102 H214 Ca10 N10 Si4'
_chemical_formula_weight 2093.98
_space_group_crystal_system trigonal
_space_group_IT_number 148
_space_group_name_Hall '-R 3'
_space_group_name_H-M_alt 'R -3 :H'
_atom_sites_solution_hydrogens mixed
_atom_sites_solution_primary dual
_audit_creation_date 2019-12-02
_audit_creation_method
;
Olex2 1.3
(compiled 2019.09.11 svn.r3662 for OlexSys, GUI svn.r5938)
;
_audit_update_record
;
2019-12-09 deposited with the CCDC.	2020-07-02 downloaded from the CCDC.
;
_cell_angle_alpha 90
_cell_angle_beta 90
_cell_angle_gamma 120
_cell_formula_units_Z 9
_cell_length_a 46.5535(3)
_cell_length_b 46.5535(3)
_cell_length_c 18.2299(2)
_cell_measurement_reflns_used 30087
_cell_measurement_temperature 100.0(2)
_cell_measurement_theta_max 72.6050
_cell_measurement_theta_min 4.6120
_cell_volume 34215.2(5)
_computing_cell_refinement 'CrysAlisPro 1.171.40.53 (Rigaku OD, 2019)'
_computing_data_collection 'CrysAlisPro 1.171.40.53 (Rigaku OD, 2019)'
_computing_data_reduction 'CrysAlisPro 1.171.40.53 (Rigaku OD, 2019)'
_computing_molecular_graphics 'Olex2 1.3 (Dolomanov et al., 2009)'
_computing_publication_material 'Olex2 1.3 (Dolomanov et al., 2009)'
_computing_structure_refinement 'ShelXL 2016/6 (Sheldrick, 2015)'
_computing_structure_solution 'ShelXT n/a (Sheldrick, 2015)'
_diffrn_ambient_environment N~2~
_diffrn_ambient_temperature 100.0(2)
_diffrn_detector 'CCD plate'
_diffrn_detector_area_resol_mean 5.2903
_diffrn_detector_type AtlasS2
_diffrn_measured_fraction_theta_full 1.000
_diffrn_measured_fraction_theta_max 0.987
_diffrn_measurement_details
;
List of Runs (angles in degrees, time in seconds):

  # Type    Start    End  Width  t~exp~   \w     \q     \k     \f   Frames
#--------------------------------------------------------------------------
  1  \w   -121.00   0.00   1.00    4.00    --  -41.44 -19.00  60.00  121
  2  \w     74.00 177.00   1.00   16.00    --  104.37  66.00-177.00  103
  3  \w     32.00 133.00   1.00   16.00    --  104.37 -61.00 -90.00  101
  4  \w    104.00 178.00   1.00   16.00    --  104.37  91.00  40.00   74
  5  \w   -116.00 -17.00   1.00    4.00    --  -41.44 -38.00 -60.00   99
  6  \w     27.00  97.00   1.00    4.00    --   41.44-125.00-180.00   70
  7  \w    103.00 178.00   1.00   16.00    --  104.37  77.00 -30.00   75
  8  \w     31.00 112.00   1.00   16.00    --  104.37-125.00 150.00   81
  9  \w     79.00 177.00   1.00   16.00    --  104.37  45.00 120.00   98
 10  \w     79.00 177.00   1.00   16.00    --  104.37  45.00 -90.00   98
 11  \w   -114.00 -25.00   1.00    4.00    --  -41.44 -57.00-150.00   89
;
_diffrn_measurement_device 'four-circle diffractometer'
_diffrn_measurement_device_type 'SuperNova, Dual, Cu at home/near, AtlasS2'
_diffrn_measurement_method '\w scans'
_diffrn_orient_matrix_type 'CrysAlisPro convention (1999,Acta A55,543-557)'
_diffrn_orient_matrix_UB_11 -0.0120304000
_diffrn_orient_matrix_UB_12 0.0216358000
_diffrn_orient_matrix_UB_13 -0.0380901000
_diffrn_orient_matrix_UB_21 0.0263943000
_diffrn_orient_matrix_UB_22 0.0090862000
_diffrn_orient_matrix_UB_23 -0.0602355000
_diffrn_orient_matrix_UB_31 -0.0248326000
_diffrn_orient_matrix_UB_32 -0.0301307000
_diffrn_orient_matrix_UB_33 -0.0455118000
_diffrn_radiation_monochromator mirror
_diffrn_radiation_probe x-ray
_diffrn_radiation_type CuK\a
_diffrn_radiation_wavelength 1.54184
_diffrn_reflns_av_R_equivalents 0.0318
_diffrn_reflns_av_unetI/netI 0.0193
_diffrn_reflns_Laue_measured_fraction_full 1.000
_diffrn_reflns_Laue_measured_fraction_max 0.987
_diffrn_reflns_limit_h_max 55
_diffrn_reflns_limit_h_min -56
_diffrn_reflns_limit_k_max 57
_diffrn_reflns_limit_k_min -55
_diffrn_reflns_limit_l_max 22
_diffrn_reflns_limit_l_min -22
_diffrn_reflns_number 70540
_diffrn_reflns_point_group_measured_fraction_full 1.000
_diffrn_reflns_point_group_measured_fraction_max 0.987
_diffrn_reflns_theta_full 67.684
_diffrn_reflns_theta_max 72.792
_diffrn_reflns_theta_min 3.781
_diffrn_source 'micro-focus sealed X-ray tube'
_diffrn_source_type 'SuperNova (Cu) X-ray Source'
_exptl_absorpt_coefficient_mu 3.575
_exptl_absorpt_correction_T_max 0.851
_exptl_absorpt_correction_T_min 0.469
_exptl_absorpt_correction_type gaussian
_exptl_absorpt_process_details
;
CrysAlisPro 1.171.40.53 (Rigaku Oxford Diffraction, 2019)
Numerical absorption correction based on gaussian integration over
			a multifaceted crystal model
Empirical absorption correction using spherical harmonics,
 implemented in SCALE3 ABSPACK scaling algorithm.
;
_exptl_crystal_colour 'clear colourless'
_exptl_crystal_colour_lustre clear
_exptl_crystal_colour_primary colourless
_exptl_crystal_density_diffrn 0.915
_exptl_crystal_description block
_exptl_crystal_F_000 10368
_exptl_crystal_size_max 0.343
_exptl_crystal_size_mid 0.227
_exptl_crystal_size_min 0.185
_refine_diff_density_max 0.818
_refine_diff_density_min -0.280
_refine_diff_density_rms 0.051
_refine_ls_extinction_method none
_refine_ls_goodness_of_fit_ref 1.056
_refine_ls_hydrogen_treatment mixed
_refine_ls_matrix_type full
_refine_ls_number_parameters 675
_refine_ls_number_reflns 14967
_refine_ls_number_restraints 147
_refine_ls_restrained_S_all 1.053
_refine_ls_R_factor_all 0.0491
_refine_ls_R_factor_gt 0.0442
_refine_ls_shift/su_max 0.003
_refine_ls_shift/su_mean 0.000
_refine_ls_structure_factor_coef Fsqd
_refine_ls_weighting_details 'w=1/[\s^2^(Fo^2^)+(0.0605P)^2^+69.4555P] where P=(Fo^2^+2Fc^2^)/3'
_refine_ls_weighting_scheme calc
_refine_ls_wR_factor_gt 0.1152
_refine_ls_wR_factor_ref 0.1209
_reflns_Friedel_coverage 0.000
_reflns_number_gt 13608
_reflns_number_total 14967
_reflns_threshold_expression 'I > 2\s(I)'
_cod_data_source_file d0cc04330c2.cif
_cod_data_source_block hasj191001a
_cod_depositor_comments 'Adding full bibliography for 7126808--7126809.cif.'
_cod_original_cell_volume 34215.2(6)
_cod_original_sg_symbol_H-M 'R -3'
_cod_database_code 7126808
_shelx_shelxl_version_number 2016/6
_chemical_oxdiff_formula C120H240Ca10N10Si4
_shelx_space_group_comment
;
The symmetry employed for this shelxl refinement is uniquely defined
by the following loop, which should always be used as a source of
symmetry information in preference to the above space-group names.
They are only intended as comments.
;
_shelx_estimated_absorpt_t_max 0.558
_shelx_estimated_absorpt_t_min 0.374
_reflns_odcompleteness_completeness 99.97
_reflns_odcompleteness_iscentric 1
_reflns_odcompleteness_theta 66.97
_olex2_refinement_description
;
1. Fixed Uiso
 At 1.2 times of:
  All C(H) groups, All C(H,H) groups
 At 1.5 times of:
  All C(H,H,H) groups, All C(H,H,H,H,H,H) groups
2. Restrained distances
 C15-C13 \\sim C15-C13A \\sim C14A-C13A \\sim C14-C13 \\sim C9A-C7A \\sim C9-C7
\\sim C8-C7 \\sim C8A-C7A
 with sigma of 0.02
 Si1-C13A \\sim Si1-C13
 with sigma of 0.02
 C7A-C2 \\sim C7-C2
 with sigma of 0.01
3. Uiso/Uaniso restraints and constraints
C7 \\sim C8 \\sim C9 \\sim C7A \\sim C8A \\sim C9A: within 3A with sigma of
0.02 and sigma for terminal atoms of 0.04 within 3A
4. Rigid body (RIGU) restrains
 C15, C7, C8, C9, C7A, C8A, C9A, C13A, C14A
 with sigma for 1-2 distances of 0.004 and sigma for 1-3 distances of 0.004
5. Others
 Sof(H15D)=Sof(H15E)=Sof(H15F)=Sof(C13A)=Sof(H13A)=Sof(C14A)=Sof(H14D)=
 Sof(H14E)=Sof(H14F)=1-FVAR(1)
 Sof(H15A)=Sof(H15B)=Sof(H15C)=Sof(C13)=Sof(H13)=Sof(C14)=Sof(H14A)=Sof(H14B)=
 Sof(H14C)=FVAR(1)
 Sof(C7A)=Sof(H7A)=Sof(C8A)=Sof(H8AA)=Sof(H8AB)=Sof(H8AC)=Sof(C9A)=Sof(H9AA)=
 Sof(H9AB)=Sof(H9AC)=1-FVAR(2)
 Sof(C7)=Sof(H7)=Sof(C8)=Sof(H8A)=Sof(H8B)=Sof(H8C)=Sof(C9)=Sof(H9A)=Sof(H9B)=
 Sof(H9C)=FVAR(2)
6.a Ternary CH refined with riding coordinates:
 C10(H10), C16(H16), C19(H19), C28(H28), C31(H31), C34(H34), C37(H37),
 C40(H40), C7(H7), C13(H13), C7A(H7A), C13A(H13A)
6.b Secondary CH2 refined with riding coordinates:
 C45(H45A,H45B), C46(H46A,H46B), C48(H48A,H48B), C49(H49A,H49B)
6.c Aromatic/amide H refined with riding coordinates:
 C3(H3), C4(H4), C5(H5), C24(H24), C25(H25), C26(H26)
6.d Idealised Me refined as rotating group:
 C11(H11A,H11B,H11C), C12(H12A,H12B,H12C), C15(H15A,H15B,H15C), C15(H15D,H15E,
 H15F), C17(H17A,H17B,H17C), C18(H18A,H18B,H18C), C20(H20A,H20B,H20C), C21(H21A,
 H21B,H21C), C29(H29A,H29B,H29C), C30(H30A,H30B,H30C), C32(H32A,H32B,H32C),
 C33(H33A,H33B,H33C), C35(H35A,H35B,H35C), C36(H36A,H36B,H36C), C38(H38A,H38B,
 H38C), C39(H39A,H39B,H39C), C41(H41A,H41B,H41C), C42(H42A,H42B,H42C), C43(H43A,
 H43B,H43C), C44(H44A,H44B,H44C), C47(H47A,H47B,H47C), C50(H50A,H50B,H50C),
 C51(H51A,H51B,H51C), C8(H8A,H8B,H8C), C9(H9A,H9B,H9C), C14(H14A,H14B,H14C),
 C8A(H8AA,H8AB,H8AC), C9A(H9AA,H9AB,H9AC), C14A(H14D,H14E,H14F)
;
_olex2_date_sample_data_collection 2019-10-01
_olex2_submission_special_instructions 'No special instructions were received'
_oxdiff_exptl_absorpt_empirical_details
;
Empirical correction (ABSPACK) includes:
- Absorption correction using spherical harmonics
- Frame scaling
- Detector area scaling
;
_oxdiff_exptl_absorpt_empirical_full_max 1.315
_oxdiff_exptl_absorpt_empirical_full_min 0.803

loop_
_space_group_symop_operation_xyz
'x, y, z'
'-y, x-y, z'
'-x+y, -x, z'
'x+2/3, y+1/3, z+1/3'
'-y+2/3, x-y+1/3, z+1/3'
'-x+y+2/3, -x+1/3, z+1/3'
'x+1/3, y+2/3, z+2/3'
'-y+1/3, x-y+2/3, z+2/3'
'-x+y+1/3, -x+2/3, z+2/3'
'-x, -y, -z'
'y, -x+y, -z'
'x-y, x, -z'
'-x+2/3, -y+1/3, -z+1/3'
'y+2/3, -x+y+1/3, -z+1/3'
'x-y+2/3, x+1/3, -z+1/3'
'-x+1/3, -y+2/3, -z+2/3'
'y+1/3, -x+y+2/3, -z+2/3'
'x-y+1/3, x+2/3, -z+2/3'

loop_
_atom_site_label
_atom_site_type_symbol
_atom_site_fract_x
_atom_site_fract_y
_atom_site_fract_z
_atom_site_U_iso_or_equiv
_atom_site_adp_type
_atom_site_occupancy
_atom_site_site_symmetry_order
_atom_site_calc_flag
_atom_site_refinement_flags_posn
_atom_site_refinement_flags_adp
_atom_site_refinement_flags_occupancy
_atom_site_disorder_assembly
_atom_site_disorder_group
Ca1 Ca 0.50852(2) 0.49726(2) 0.82229(2) 0.03020(9) Uani 1 1 d . . . . .
H H 0.4602(6) 0.4555(6) 0.8716(13) 0.037(6) Uiso 1 1 d . . . . .
HA H 0.4726(6) 0.5152(6) 0.7906(13) 0.041(6) Uiso 1 1 d . . . . .
HB H 0.5341(6) 0.5494(6) 0.8700(14) 0.048(7) Uiso 1 1 d . . . . .
HC H 0.5194(5) 0.4916(5) 0.9345(12) 0.027(5) Uiso 1 1 d . . . . .
HD H 0.5206(6) 0.4890(6) 1.0678(15) 0.051(7) Uiso 1 1 d . . . . .
Ca2 Ca 0.55189(2) 0.47613(2) 0.98202(2) 0.03303(10) Uani 1 1 d . . . . .
HE H 0.5013(5) 0.4351(5) 1.0096(12) 0.032(6) Uiso 1 1 d . . . . .
HF H 0.5617(6) 0.4683(6) 1.1003(13) 0.040(6) Uiso 1 1 d . . . . .
HG H 0.5755(6) 0.5295(6) 1.0204(13) 0.040(6) Uiso 1 1 d . . . . .
Ca3 Ca 0.57286(2) 0.52085(2) 1.14235(2) 0.03068(9) Uani 1 1 d . . . . .
Ca4 Ca 0.53017(2) 0.53831(2) 1.00174(2) 0.03022(9) Uani 1 1 d . . . . .
Ca5 Ca 0.49515(2) 0.56504(2) 0.86467(2) 0.03323(10) Uani 1 1 d . . . . .
Si1 Si 0.54858(2) 0.48138(2) 0.66857(3) 0.03140(12) Uani 1 1 d D . . . .
Si2 Si 0.64826(2) 0.59447(2) 1.18191(3) 0.02869(11) Uani 1 1 d . . . . .
N1 N 0.54612(4) 0.48259(4) 0.76206(9) 0.0335(4) Uani 1 1 d . . . . .
N2 N 0.62491(4) 0.55285(4) 1.19800(8) 0.0305(3) Uani 1 1 d . . . . .
N3 N 0.47554(5) 0.58124(5) 0.74397(10) 0.0426(4) Uani 1 1 d . . . . .
N4 N 0.49348(6) 0.62099(5) 0.88052(12) 0.0512(5) Uani 1 1 d . . . . .
N5 N 0.55584(5) 0.61732(5) 0.89715(10) 0.0462(5) Uani 1 1 d . . . . .
C1 C 0.56327(5) 0.47482(5) 0.81304(10) 0.0356(4) Uani 1 1 d . . . . .
C2 C 0.59399(5) 0.49988(6) 0.84402(11) 0.0405(5) Uani 1 1 d D . . . .
C3 C 0.60973(6) 0.49167(8) 0.89920(12) 0.0502(6) Uani 1 1 d . . . . .
H3 H 0.629834 0.508700 0.919733 0.060 Uiso 1 1 calc R U . . .
C4 C 0.59688(7) 0.45962(8) 0.92444(13) 0.0559(7) Uani 1 1 d . . . . .
H4 H 0.607595 0.454677 0.962687 0.067 Uiso 1 1 calc R U . . .
C5 C 0.56804(7) 0.43479(7) 0.89287(12) 0.0521(6) Uani 1 1 d . . . . .
H5 H 0.559461 0.412556 0.908874 0.063 Uiso 1 1 calc R U . . .
C6 C 0.55125(6) 0.44148(6) 0.83831(11) 0.0421(5) Uani 1 1 d . . . . .
C10 C 0.52123(6) 0.41266(6) 0.80263(12) 0.0448(5) Uani 1 1 d . . . . .
H10 H 0.518418 0.420265 0.753231 0.054 Uiso 1 1 calc R U . . .
C11 C 0.52562(8) 0.38224(7) 0.79070(18) 0.0666(8) Uani 1 1 d . . . . .
H11A H 0.547555 0.389477 0.769574 0.100 Uiso 1 1 calc R U . . .
H11B H 0.508443 0.366669 0.757110 0.100 Uiso 1 1 calc R U . . .
H11C H 0.523657 0.371283 0.837830 0.100 Uiso 1 1 calc R U . . .
C12 C 0.48940(6) 0.40195(6) 0.84536(12) 0.0450(5) Uani 1 1 d . . . . .
H12A H 0.491040 0.393587 0.893601 0.067 Uiso 1 1 calc R U . . .
H12B H 0.470613 0.384391 0.818376 0.067 Uiso 1 1 calc R U . . .
H12C H 0.486044 0.420974 0.851649 0.067 Uiso 1 1 calc R U . . .
C15 C 0.58342(8) 0.47112(8) 0.55080(13) 0.0605(7) Uani 1 1 d D . . . .
H15A H 0.562434 0.452135 0.534485 0.091 Uiso 0.788(6) 1 calc R U P A 1
H15B H 0.601884 0.468064 0.535409 0.091 Uiso 0.788(6) 1 calc R U P A 1
H15C H 0.585971 0.491498 0.528910 0.091 Uiso 0.788(6) 1 calc R U P A 1
H15D H 0.568373 0.451523 0.521953 0.091 Uiso 0.212(6) 1 calc R U P A 2
H15E H 0.606358 0.476457 0.542425 0.091 Uiso 0.212(6) 1 calc R U P A 2
H15F H 0.580878 0.489947 0.535798 0.091 Uiso 0.212(6) 1 calc R U P A 2
C16 C 0.50693(6) 0.44821(6) 0.62936(11) 0.0427(5) Uani 1 1 d . . . . .
H16 H 0.507649 0.427098 0.628680 0.051 Uiso 1 1 calc R U . . .
C17 C 0.49898(6) 0.45368(7) 0.55026(12) 0.0550(7) Uani 1 1 d . . . . .
H17A H 0.495575 0.472815 0.549014 0.083 Uiso 1 1 calc R U . . .
H17B H 0.478806 0.433874 0.533458 0.083 Uiso 1 1 calc R U . . .
H17C H 0.517518 0.457838 0.518021 0.083 Uiso 1 1 calc R U . . .
C18 C 0.47784(6) 0.44189(7) 0.67912(13) 0.0536(7) Uani 1 1 d . . . . .
H18A H 0.481692 0.436243 0.728552 0.080 Uiso 1 1 calc R U . . .
H18B H 0.457280 0.423487 0.659344 0.080 Uiso 1 1 calc R U . . .
H18C H 0.475940 0.461912 0.681318 0.080 Uiso 1 1 calc R U . . .
C19 C 0.55722(5) 0.52183(5) 0.62333(11) 0.0391(5) Uani 1 1 d . . . . .
H19 H 0.550936 0.516344 0.570600 0.047 Uiso 1 1 calc R U . . .
C20 C 0.53473(7) 0.53419(6) 0.65346(15) 0.0525(6) Uani 1 1 d . . . . .
H20A H 0.511644 0.516074 0.652559 0.079 Uiso 1 1 calc R U . . .
H20B H 0.536950 0.552570 0.623115 0.079 Uiso 1 1 calc R U . . .
H20C H 0.541172 0.541862 0.704032 0.079 Uiso 1 1 calc R U . . .
C21 C 0.59323(6) 0.55051(6) 0.62319(14) 0.0524(6) Uani 1 1 d . . . . .
H21A H 0.599730 0.559073 0.673181 0.079 Uiso 1 1 calc R U . . .
H21B H 0.595129 0.568254 0.591064 0.079 Uiso 1 1 calc R U . . .
H21C H 0.607828 0.542511 0.605245 0.079 Uiso 1 1 calc R U . . .
C22 C 0.63240(5) 0.53268(5) 1.24213(10) 0.0313(4) Uani 1 1 d . . . . .
C23 C 0.64884(5) 0.51606(5) 1.21367(11) 0.0350(4) Uani 1 1 d . . . . .
C24 C 0.65338(5) 0.49405(5) 1.25686(12) 0.0403(5) Uani 1 1 d . . . . .
H24 H 0.664170 0.483176 1.236383 0.048 Uiso 1 1 calc R U . . .
C25 C 0.64262(6) 0.48754(6) 1.32879(12) 0.0414(5) Uani 1 1 d . . . . .
H25 H 0.645695 0.472249 1.357441 0.050 Uiso 1 1 calc R U . . .
C26 C 0.62734(5) 0.50375(5) 1.35790(11) 0.0380(5) Uani 1 1 d . . . . .
H26 H 0.620236 0.499679 1.407576 0.046 Uiso 1 1 calc R U . . .
C27 C 0.62190(5) 0.52592(5) 1.31719(10) 0.0327(4) Uani 1 1 d . . . . .
C28 C 0.66214(6) 0.52193(6) 1.13586(12) 0.0405(5) Uani 1 1 d . . . . .
H28 H 0.656368 0.537717 1.111941 0.049 Uiso 1 1 calc R U . . .
C29 C 0.70004(6) 0.53794(7) 1.13492(15) 0.0525(6) Uani 1 1 d . . . . .
H29A H 0.709870 0.557706 1.166200 0.079 Uiso 1 1 calc R U . . .
H29B H 0.708156 0.544278 1.084582 0.079 Uiso 1 1 calc R U . . .
H29C H 0.706301 0.522055 1.153373 0.079 Uiso 1 1 calc R U . . .
C30 C 0.64653(7) 0.49009(7) 1.09044(14) 0.0507(6) Uani 1 1 d . . . . .
H30A H 0.652289 0.474343 1.111982 0.076 Uiso 1 1 calc R U . . .
H30B H 0.654918 0.495226 1.040042 0.076 Uiso 1 1 calc R U . . .
H30C H 0.622364 0.480287 1.090156 0.076 Uiso 1 1 calc R U . . .
C31 C 0.60470(5) 0.54213(5) 1.35517(10) 0.0340(4) Uani 1 1 d . . . . .
H31 H 0.603956 0.558284 1.320176 0.041 Uiso 1 1 calc R U . . .
C32 C 0.56893(5) 0.51681(6) 1.37675(12) 0.0403(5) Uani 1 1 d . . . . .
H32A H 0.555624 0.507294 1.332358 0.060 Uiso 1 1 calc R U . . .
H32B H 0.559500 0.527867 1.405627 0.060 Uiso 1 1 calc R U . . .
H32C H 0.568806 0.499102 1.406056 0.060 Uiso 1 1 calc R U . . .
C33 C 0.62399(5) 0.56136(6) 1.42341(11) 0.0387(5) Uani 1 1 d . . . . .
H33A H 0.623813 0.545822 1.459910 0.058 Uiso 1 1 calc R U . . .
H33B H 0.613534 0.573312 1.444203 0.058 Uiso 1 1 calc R U . . .
H33C H 0.646935 0.577251 1.409737 0.058 Uiso 1 1 calc R U . . .
C34 C 0.61751(5) 0.60792(5) 1.15228(11) 0.0327(4) Uani 1 1 d . . . . .
H34 H 0.602298 0.591010 1.116057 0.039 Uiso 1 1 calc R U . . .
C35 C 0.59575(5) 0.60639(5) 1.21718(11) 0.0371(4) Uani 1 1 d . . . . .
H35A H 0.586228 0.584615 1.240810 0.056 Uiso 1 1 calc R U . . .
H35B H 0.577837 0.609848 1.199403 0.056 Uiso 1 1 calc R U . . .
H35C H 0.609296 0.623732 1.252732 0.056 Uiso 1 1 calc R U . . .
C36 C 0.63163(5) 0.64176(5) 1.11428(12) 0.0387(5) Uani 1 1 d . . . . .
H36A H 0.647409 0.659196 1.147109 0.058 Uiso 1 1 calc R U . . .
H36B H 0.613502 0.645932 1.102448 0.058 Uiso 1 1 calc R U . . .
H36C H 0.642988 0.641743 1.069035 0.058 Uiso 1 1 calc R U . . .
C37 C 0.68036(5) 0.60535(5) 1.10584(11) 0.0362(4) Uani 1 1 d . . . . .
H37 H 0.692572 0.593384 1.118047 0.043 Uiso 1 1 calc R U . . .
C38 C 0.66382(6) 0.59186(6) 1.03103(12) 0.0429(5) Uani 1 1 d . . . . .
H38A H 0.646008 0.568789 1.036546 0.064 Uiso 1 1 calc R U . . .
H38B H 0.680358 0.592878 0.996249 0.064 Uiso 1 1 calc R U . . .
H38C H 0.654551 0.605296 1.012616 0.064 Uiso 1 1 calc R U . . .
C39 C 0.70688(5) 0.64225(5) 1.09895(12) 0.0396(5) Uani 1 1 d . . . . .
H39A H 0.696031 0.655471 1.092150 0.059 Uiso 1 1 calc R U . . .
H39B H 0.721132 0.645307 1.056652 0.059 Uiso 1 1 calc R U . . .
H39C H 0.720371 0.649459 1.143656 0.059 Uiso 1 1 calc R U . . .
C40 C 0.67109(5) 0.61799(5) 1.26832(11) 0.0340(4) Uani 1 1 d . . . . .
H40 H 0.654672 0.607935 1.309171 0.041 Uiso 1 1 calc R U . . .
C41 C 0.68389(5) 0.65536(5) 1.27210(12) 0.0390(5) Uani 1 1 d . . . . .
H41A H 0.699888 0.666603 1.232488 0.059 Uiso 1 1 calc R U . . .
H41B H 0.694718 0.663991 1.319526 0.059 Uiso 1 1 calc R U . . .
H41C H 0.665244 0.659377 1.266714 0.059 Uiso 1 1 calc R U . . .
C42 C 0.69910(5) 0.61081(6) 1.28661(12) 0.0414(5) Uani 1 1 d . . . . .
H42A H 0.689868 0.586847 1.292202 0.062 Uiso 1 1 calc R U . . .
H42B H 0.709864 0.622011 1.332462 0.062 Uiso 1 1 calc R U . . .
H42C H 0.715449 0.619005 1.246819 0.062 Uiso 1 1 calc R U . . .
C43 C 0.49092(7) 0.57600(7) 0.67723(14) 0.0531(6) Uani 1 1 d . . . . .
H43A H 0.514965 0.591058 0.678517 0.080 Uiso 1 1 calc R U . . .
H43B H 0.481672 0.580497 0.633309 0.080 Uiso 1 1 calc R U . . .
H43C H 0.486216 0.553000 0.676045 0.080 Uiso 1 1 calc R U . . .
C44 C 0.43992(6) 0.55837(6) 0.73641(14) 0.0500(6) Uani 1 1 d . . . . .
H44A H 0.435832 0.535694 0.730653 0.075 Uiso 1 1 calc R U . . .
H44B H 0.431606 0.564453 0.693190 0.075 Uiso 1 1 calc R U . . .
H44C H 0.428440 0.559615 0.780301 0.075 Uiso 1 1 calc R U . . .
C45 C 0.48327(7) 0.61549(6) 0.74473(14) 0.0545(6) Uani 1 1 d . . . . .
H45A H 0.470438 0.618890 0.705802 0.065 Uiso 1 1 calc R U . . .
H45B H 0.507146 0.630131 0.734074 0.065 Uiso 1 1 calc R U . . .
C46 C 0.47513(8) 0.62488(7) 0.81852(15) 0.0585(7) Uani 1 1 d . . . . .
H46A H 0.480342 0.648255 0.816487 0.070 Uiso 1 1 calc R U . . .
H46B H 0.451030 0.610882 0.827694 0.070 Uiso 1 1 calc R U . . .
C47 C 0.47578(9) 0.61866(8) 0.94869(15) 0.0658(8) Uani 1 1 d . . . . .
H47A H 0.453211 0.599629 0.945978 0.099 Uiso 1 1 calc R U . . .
H47B H 0.474800 0.639025 0.955569 0.099 Uiso 1 1 calc R U . . .
H47C H 0.487496 0.615750 0.990142 0.099 Uiso 1 1 calc R U . . .
C48 C 0.52771(9) 0.64997(7) 0.87989(16) 0.0661(8) Uani 1 1 d . . . . .
H48A H 0.535630 0.654896 0.828541 0.079 Uiso 1 1 calc R U . . .
H48B H 0.527183 0.669541 0.899413 0.079 Uiso 1 1 calc R U . . .
C49 C 0.55138(8) 0.64476(7) 0.92327(17) 0.0651(8) Uani 1 1 d . . . . .
H49A H 0.543664 0.640342 0.974802 0.078 Uiso 1 1 calc R U . . .
H49B H 0.573171 0.665463 0.922611 0.078 Uiso 1 1 calc R U . . .
C50 C 0.57343(7) 0.62417(6) 0.82712(13) 0.0555(7) Uani 1 1 d . . . . .
H50A H 0.576052 0.605242 0.813476 0.083 Uiso 1 1 calc R U . . .
H50B H 0.595333 0.644055 0.831864 0.083 Uiso 1 1 calc R U . . .
H50C H 0.560686 0.627784 0.789107 0.083 Uiso 1 1 calc R U . . .
C51 C 0.57582(6) 0.61244(6) 0.95230(13) 0.0539(7) Uani 1 1 d . . . . .
H51A H 0.564188 0.606912 0.999499 0.081 Uiso 1 1 calc R U . . .
H51B H 0.597282 0.632848 0.957368 0.081 Uiso 1 1 calc R U . . .
H51C H 0.579377 0.594272 0.936987 0.081 Uiso 1 1 calc R U . . .
C7 C 0.6105(2) 0.53514(16) 0.8142(7) 0.052(3) Uani 0.56(2) 1 d D U P B 1
H7 H 0.594332 0.535651 0.778711 0.063 Uiso 0.56(2) 1 calc R U P B 1
C8 C 0.6195(3) 0.5635(3) 0.8676(5) 0.064(2) Uani 0.56(2) 1 d D U P B 1
H8A H 0.637016 0.565591 0.900660 0.096 Uiso 0.56(2) 1 calc R U P B 1
H8B H 0.599881 0.559048 0.896298 0.096 Uiso 0.56(2) 1 calc R U P B 1
H8C H 0.627388 0.584253 0.840169 0.096 Uiso 0.56(2) 1 calc R U P B 1
C9 C 0.6421(2) 0.5439(2) 0.7692(5) 0.073(3) Uani 0.56(2) 1 d D U P B 1
H9A H 0.650087 0.565391 0.744970 0.109 Uiso 0.56(2) 1 calc R U P B 1
H9B H 0.636844 0.526759 0.732069 0.109 Uiso 0.56(2) 1 calc R U P B 1
H9C H 0.659323 0.545155 0.802075 0.109 Uiso 0.56(2) 1 calc R U P B 1
C13 C 0.58335(11) 0.47376(13) 0.6356(2) 0.0405(12) Uani 0.788(6) 1 d D . P A 1
H13 H 0.604916 0.493450 0.650347 0.049 Uiso 0.788(6) 1 calc R U P A 1
C14 C 0.58311(10) 0.44305(10) 0.66495(17) 0.0593(11) Uani 0.788(6) 1 d D . P A 1
H14A H 0.585135 0.444426 0.718510 0.089 Uiso 0.788(6) 1 calc R U P A 1
H14B H 0.601785 0.441695 0.643989 0.089 Uiso 0.788(6) 1 calc R U P A 1
H14C H 0.562255 0.423231 0.651239 0.089 Uiso 0.788(6) 1 calc R U P A 1
C7A C 0.6125(3) 0.5338(2) 0.8088(8) 0.043(3) Uani 0.44(2) 1 d D U P B 2
H7A H 0.603491 0.532503 0.758289 0.051 Uiso 0.44(2) 1 calc R U P B 2
C8A C 0.6068(3) 0.5578(3) 0.8540(6) 0.049(2) Uani 0.44(2) 1 d D U P B 2
H8AA H 0.583254 0.551242 0.852399 0.073 Uiso 0.44(2) 1 calc R U P B 2
H8AB H 0.620073 0.580252 0.833876 0.073 Uiso 0.44(2) 1 calc R U P B 2
H8AC H 0.613418 0.557546 0.904875 0.073 Uiso 0.44(2) 1 calc R U P B 2
C9A C 0.6491(2) 0.5445(3) 0.8033(10) 0.064(3) Uani 0.44(2) 1 d D U P B 2
H9AA H 0.658838 0.548944 0.852581 0.096 Uiso 0.44(2) 1 calc R U P B 2
H9AB H 0.660562 0.564673 0.773521 0.096 Uiso 0.44(2) 1 calc R U P B 2
H9AC H 0.651499 0.526781 0.780382 0.096 Uiso 0.44(2) 1 calc R U P B 2
C13A C 0.5749(4) 0.4639(5) 0.6333(7) 0.054(6) Uani 0.212(6) 1 d D . P A 2
H13A H 0.563136 0.439414 0.641731 0.065 Uiso 0.212(6) 1 calc R U P A 2
C14A C 0.6083(3) 0.4799(3) 0.6715(6) 0.048(3) Uani 0.212(6) 1 d D . P A 2
H14D H 0.621281 0.503202 0.656932 0.072 Uiso 0.212(6) 1 calc R U P A 2
H14E H 0.620159 0.468279 0.657506 0.072 Uiso 0.212(6) 1 calc R U P A 2
H14F H 0.604907 0.478394 0.724708 0.072 Uiso 0.212(6) 1 calc R U P A 2

loop_
_atom_site_aniso_label
_atom_site_aniso_U_11
_atom_site_aniso_U_22
_atom_site_aniso_U_33
_atom_site_aniso_U_23
_atom_site_aniso_U_13
_atom_site_aniso_U_12
Ca1 0.03161(19) 0.03146(19) 0.01888(17) 0.00047(13) 0.00127(13) 0.00927(15)
Ca2 0.0383(2) 0.0355(2) 0.02070(18) 0.00060(14) 0.00197(14) 0.01502(17)
Ca3 0.03073(19) 0.03204(19) 0.02095(18) 0.00112(14) 0.00066(13) 0.00947(15)
Ca4 0.03281(19) 0.02791(19) 0.02012(17) 0.00105(13) 0.00083(13) 0.00782(15)
Ca5 0.0400(2) 0.02888(19) 0.02201(18) 0.00212(14) 0.00047(15) 0.01063(16)
Si1 0.0304(3) 0.0329(3) 0.0210(2) 0.00070(19) 0.00240(19) 0.0084(2)
Si2 0.0267(2) 0.0320(3) 0.0223(2) 0.00122(19) 0.00173(18) 0.0109(2)
N1 0.0308(8) 0.0387(9) 0.0214(8) -0.0016(6) 0.0004(6) 0.0102(7)
N2 0.0293(8) 0.0340(8) 0.0233(7) 0.0016(6) 0.0001(6) 0.0122(7)
N3 0.0426(10) 0.0360(9) 0.0378(10) 0.0083(7) -0.0019(8) 0.0112(8)
N4 0.0646(13) 0.0387(10) 0.0457(11) 0.0012(8) 0.0004(10) 0.0223(10)
N5 0.0543(11) 0.0345(9) 0.0341(10) -0.0025(7) -0.0066(8) 0.0104(9)
C1 0.0368(10) 0.0467(12) 0.0205(9) -0.0035(8) 0.0029(7) 0.0188(9)
C2 0.0326(10) 0.0608(14) 0.0228(9) -0.0020(9) 0.0032(8) 0.0193(10)
C3 0.0400(12) 0.0852(19) 0.0277(11) -0.0084(11) -0.0034(9) 0.0331(13)
C4 0.0754(18) 0.089(2) 0.0275(11) -0.0058(12) -0.0059(11) 0.0594(17)
C5 0.0805(18) 0.0656(16) 0.0281(11) -0.0016(10) 0.0022(11) 0.0498(15)
C6 0.0578(14) 0.0481(12) 0.0240(10) -0.0041(8) 0.0028(9) 0.0291(11)
C10 0.0613(14) 0.0391(11) 0.0305(11) -0.0009(9) 0.0035(10) 0.0225(11)
C11 0.0753(19) 0.0549(16) 0.0724(19) -0.0111(14) 0.0135(15) 0.0348(15)
C12 0.0601(14) 0.0433(12) 0.0329(11) 0.0008(9) -0.0007(10) 0.0269(11)
C15 0.0805(19) 0.088(2) 0.0331(12) 0.0049(12) 0.0122(12) 0.0572(18)
C16 0.0414(12) 0.0424(12) 0.0255(10) -0.0005(8) -0.0023(8) 0.0069(9)
C17 0.0483(13) 0.0631(16) 0.0269(11) -0.0018(10) -0.0064(9) 0.0078(12)
C18 0.0313(11) 0.0645(16) 0.0337(11) 0.0084(10) -0.0035(9) 0.0004(11)
C19 0.0424(11) 0.0361(11) 0.0291(10) 0.0051(8) 0.0059(8) 0.0124(9)
C20 0.0575(15) 0.0462(13) 0.0536(15) 0.0111(11) 0.0128(12) 0.0258(12)
C21 0.0503(14) 0.0409(12) 0.0464(13) 0.0092(10) 0.0126(11) 0.0082(11)
C22 0.0283(9) 0.0319(9) 0.0258(9) -0.0008(7) -0.0030(7) 0.0090(8)
C23 0.0341(10) 0.0354(10) 0.0315(10) -0.0002(8) -0.0020(8) 0.0146(8)
C24 0.0395(11) 0.0392(11) 0.0420(12) -0.0028(9) -0.0040(9) 0.0196(9)
C25 0.0426(12) 0.0390(11) 0.0396(12) 0.0040(9) -0.0065(9) 0.0181(10)
C26 0.0384(11) 0.0380(11) 0.0290(10) 0.0035(8) -0.0039(8) 0.0127(9)
C27 0.0284(9) 0.0339(10) 0.0266(9) 0.0015(7) -0.0023(7) 0.0087(8)
C28 0.0439(12) 0.0467(12) 0.0354(11) 0.0023(9) 0.0050(9) 0.0260(10)
C29 0.0455(13) 0.0589(15) 0.0540(15) 0.0071(12) 0.0104(11) 0.0267(12)
C30 0.0600(15) 0.0614(15) 0.0385(12) -0.0087(11) -0.0014(11) 0.0363(13)
C31 0.0342(10) 0.0378(10) 0.0242(9) 0.0028(8) 0.0007(7) 0.0138(9)
C32 0.0351(11) 0.0472(12) 0.0306(10) 0.0036(9) 0.0010(8) 0.0145(9)
C33 0.0418(11) 0.0434(11) 0.0265(10) 0.0000(8) -0.0025(8) 0.0179(10)
C34 0.0331(10) 0.0341(10) 0.0267(9) -0.0006(7) -0.0019(7) 0.0136(8)
C35 0.0345(10) 0.0413(11) 0.0331(10) -0.0019(8) 0.0012(8) 0.0170(9)
C36 0.0391(11) 0.0384(11) 0.0368(11) 0.0039(9) -0.0012(9) 0.0179(9)
C37 0.0342(10) 0.0378(11) 0.0316(10) 0.0023(8) 0.0074(8) 0.0143(9)
C38 0.0490(13) 0.0450(12) 0.0308(10) 0.0010(9) 0.0091(9) 0.0205(10)
C39 0.0347(10) 0.0427(12) 0.0356(11) 0.0053(9) 0.0107(8) 0.0150(9)
C40 0.0302(9) 0.0382(10) 0.0270(9) 0.0003(8) 0.0000(7) 0.0120(8)
C41 0.0349(10) 0.0402(11) 0.0337(10) -0.0063(8) -0.0027(8) 0.0127(9)
C42 0.0343(11) 0.0438(12) 0.0385(11) 0.0023(9) -0.0059(9) 0.0138(9)
C43 0.0560(15) 0.0525(14) 0.0401(13) 0.0077(11) 0.0048(11) 0.0191(12)
C44 0.0456(13) 0.0466(13) 0.0486(14) 0.0063(10) -0.0067(10) 0.0161(11)
C45 0.0682(17) 0.0460(13) 0.0435(13) 0.0074(10) -0.0051(12) 0.0241(13)
C46 0.0809(19) 0.0552(15) 0.0505(15) 0.0176(12) 0.0126(13) 0.0425(15)
C47 0.110(3) 0.0653(17) 0.0391(13) -0.0020(12) 0.0022(14) 0.0564(18)
C48 0.092(2) 0.0373(13) 0.0541(16) -0.0041(11) -0.0058(15) 0.0211(14)
C49 0.078(2) 0.0378(13) 0.0621(17) -0.0107(12) -0.0145(15) 0.0154(13)
C50 0.0642(16) 0.0407(12) 0.0366(12) 0.0087(10) -0.0004(11) 0.0074(12)
C51 0.0508(14) 0.0441(13) 0.0381(12) 0.0025(10) -0.0097(10) 0.0021(11)
C7 0.020(3) 0.073(5) 0.027(4) 0.001(4) 0.004(3) -0.006(3)
C8 0.063(6) 0.065(4) 0.043(4) 0.009(3) 0.023(4) 0.016(4)
C9 0.041(3) 0.086(4) 0.040(4) -0.019(3) 0.017(3) -0.007(3)
C13 0.0405(19) 0.052(3) 0.0299(16) -0.0052(15) 0.0017(13) 0.024(2)
C14 0.076(2) 0.094(3) 0.0351(16) 0.0105(16) 0.0148(15) 0.063(2)
C7A 0.039(5) 0.055(5) 0.024(5) 0.004(4) 0.001(4) 0.016(4)
C8A 0.046(5) 0.041(4) 0.040(4) 0.005(3) 0.006(4) 0.007(4)
C9A 0.039(4) 0.060(4) 0.078(7) 0.011(5) 0.010(4) 0.014(3)
C13A 0.073(11) 0.044(11) 0.032(6) -0.018(6) -0.014(6) 0.020(9)
C14A 0.052(7) 0.057(7) 0.030(5) 0.007(5) 0.014(4) 0.024(5)

loop_
_atom_type_symbol
_atom_type_description
_atom_type_scat_dispersion_real
_atom_type_scat_dispersion_imag
_atom_type_scat_source
C C 0.0181 0.0091 'International Tables Vol C Tables 4.2.6.8 and 6.1.1.4'
H H 0.0000 0.0000 'International Tables Vol C Tables 4.2.6.8 and 6.1.1.4'
Ca Ca 0.3641 1.2855 'International Tables Vol C Tables 4.2.6.8 and 6.1.1.4'
N N 0.0311 0.0180 'International Tables Vol C Tables 4.2.6.8 and 6.1.1.4'
Si Si 0.2541 0.3302 'International Tables Vol C Tables 4.2.6.8 and 6.1.1.4'

loop_
_exptl_crystal_face_index_h
_exptl_crystal_face_index_k
_exptl_crystal_face_index_l
_exptl_crystal_face_perp_dist
-2 1 2 0.1701
-3 -14 -9 0.1351
-15 30 0 0.1031
15 -30 0 0.0985
16 8 7 0.1868
0 -26 0 0.1051
12 -11 11 0.1531
10 -19 9 0.1450
-12 11 -11 0.1329
9 20 0 0.1161
-9 -20 0 0.1049
2 10 -11 0.1463
0 -6 12 0.1537
-7 -9 -10 0.1382
11 4 -10 0.1400
14 16 0 0.1110
-10 -1 11 0.1581
-14 -16 0 0.0998
-17 17 9 0.1692
24 4 0 0.1133
26 -9 -6 0.1323
-25 -3 1 0.1095
-25 10 6 0.1243
19 10 3 0.1366
30 -15 0 0.0969
-28 22 2 0.0829
-30 15 0 0.0882
26 -17 5 0.1306
20 1 7 0.1695
16 -25 6 0.1282
19 -18 8 0.1356
5 -11 11 0.1411
-23 16 -7 0.1137
-8 -17 -6 0.1307
-19 15 -9 0.1181
23 -3 -7 0.1339
-10 28 4 0.1530

loop_
_geom_angle_atom_site_label_1
_geom_angle_atom_site_label_2
_geom_angle_atom_site_label_3
_geom_angle
_geom_angle_site_symmetry_1
_geom_angle_site_symmetry_3
_geom_angle_publ_flag
H Ca1 HA 79.8(8) . . ?
H Ca1 HB 121.5(9) . . ?
H Ca1 HC 73.5(8) . . ?
HA Ca1 HB 78.1(9) . . ?
HA Ca1 HC 122.9(8) . . ?
HB Ca1 HC 74.8(9) . . ?
Ca3 Ca1 H 40.6(6) 10_667 . ?
Ca3 Ca1 HA 40.0(6) 10_667 . ?
Ca3 Ca1 HB 96.5(7) 10_667 . ?
Ca3 Ca1 HC 95.0(5) 10_667 . ?
Ca3 Ca1 Ca4 59.992(10) 10_667 10_667 ?
Ca4 Ca1 H 38.6(6) 10_667 . ?
Ca4 Ca1 HA 95.9(6) 10_667 . ?
Ca4 Ca1 HB 91.4(7) 10_667 . ?
Ca4 Ca1 HC 37.1(5) 10_667 . ?
N1 Ca1 H 118.4(6) . . ?
N1 Ca1 HA 138.4(6) . . ?
N1 Ca1 HB 113.9(7) . . ?
N1 Ca1 HC 98.6(6) . . ?
N1 Ca1 Ca3 149.03(4) . 10_667 ?
N1 Ca1 Ca4 122.03(4) . 10_667 ?
HC Ca2 HD 64.2(8) . . ?
HC Ca2 HE 76.1(8) . . ?
HC Ca2 HF 131.8(8) . . ?
HC Ca2 HG 78.1(8) . . ?
HD Ca2 HE 63.5(8) . . ?
HD Ca2 HF 67.6(9) . . ?
HD Ca2 HG 63.2(9) . . ?
HE Ca2 HF 81.9(8) . . ?
HE Ca2 HG 126.6(8) . . ?
HF Ca2 HG 81.8(9) . . ?
C1 Ca2 HC 76.4(6) . . ?
C1 Ca2 HD 140.6(6) . . ?
C1 Ca2 HE 108.8(6) . . ?
C1 Ca2 HF 151.8(6) . . ?
C1 Ca2 HG 109.3(6) . . ?
C2 Ca2 HC 88.8(6) . . ?
C2 Ca2 HD 143.9(6) . . ?
C2 Ca2 HE 135.5(6) . . ?
C2 Ca2 HF 134.4(6) . . ?
C2 Ca2 HG 89.2(6) . . ?
C2 Ca2 C1 26.83(6) . . ?
C2 Ca2 C6 47.10(6) . . ?
C3 Ca2 HC 115.8(6) . . ?
C3 Ca2 HD 153.4(6) . . ?
C3 Ca2 HE 143.0(6) . . ?
C3 Ca2 HF 107.7(6) . . ?
C3 Ca2 HG 90.4(6) . . ?
C3 Ca2 C1 48.36(6) . . ?
C3 Ca2 C2 27.39(6) . . ?
C3 Ca2 C5 48.95(8) . . ?
C3 Ca2 C6 55.96(7) . . ?
C4 Ca2 HC 134.0(6) . . ?
C4 Ca2 HD 161.7(6) . . ?
C4 Ca2 HE 118.0(6) . . ?
C4 Ca2 HF 94.3(6) . . ?
C4 Ca2 HG 113.6(6) . . ?
C4 Ca2 C1 57.56(6) . . ?
C4 Ca2 C2 49.31(7) . . ?
C4 Ca2 C3 28.38(8) . . ?
C4 Ca2 C5 28.21(8) . . ?
C4 Ca2 C6 48.80(7) . . ?
C5 Ca2 HC 117.2(6) . . ?
C5 Ca2 HD 157.2(6) . . ?
C5 Ca2 HE 94.1(6) . . ?
C5 Ca2 HF 106.7(6) . . ?
C5 Ca2 HG 139.3(6) . . ?
C5 Ca2 C1 48.02(6) . . ?
C5 Ca2 C2 56.04(7) . . ?
C5 Ca2 C6 26.82(7) . . ?
C6 Ca2 HC 90.5(6) . . ?
C6 Ca2 HD 146.8(6) . . ?
C6 Ca2 HE 90.8(6) . . ?
C6 Ca2 HF 132.5(6) . . ?
C6 Ca2 HG 135.3(6) . . ?
C6 Ca2 C1 26.79(6) . . ?
HD Ca3 HF 64.4(8) . . ?
HD Ca3 HG 61.5(9) . . ?
HF Ca3 HG 80.1(8) . . ?
Ca5 Ca3 HD 44.4(6) 10_667 . ?
Ca5 Ca3 HF 40.0(6) 10_667 . ?
Ca5 Ca3 HG 95.8(6) 10_667 . ?
N2 Ca3 HD 173.0(6) . . ?
N2 Ca3 HF 114.9(6) . . ?
N2 Ca3 HG 111.5(6) . . ?
N2 Ca3 Ca5 139.81(4) . 10_667 ?
HB Ca4 HC 68.8(8) . . ?
HB Ca4 HD 130.3(9) . . ?
HB Ca4 HG 101.5(9) . . ?
HC Ca4 HD 61.7(8) . . ?
HC Ca4 HG 73.0(8) . . ?
HD Ca4 HG 61.6(9) . . ?
Ca2 Ca4 HB 94.7(6) 10_667 . ?
Ca2 Ca4 HC 99.1(5) 10_667 . ?
Ca2 Ca4 HD 96.2(6) 10_667 . ?
Ca2 Ca4 HG 157.6(6) 10_667 . ?
HA Ca5 HB 75.5(9) . . ?
Ca2 Ca5 HA 93.9(6) 10_667 . ?
Ca2 Ca5 HB 100.0(7) 10_667 . ?
N3 Ca5 HA 76.2(6) . . ?
N3 Ca5 HB 125.1(7) . . ?
N3 Ca5 Ca2 128.08(5) . 10_667 ?
N3 Ca5 N4 68.05(7) . . ?
N3 Ca5 N5 106.25(6) . . ?
N4 Ca5 HA 141.9(6) . . ?
N4 Ca5 HB 136.8(7) . . ?
N4 Ca5 Ca2 97.68(5) . 10_667 ?
N4 Ca5 N5 68.02(7) . . ?
N5 Ca5 HA 137.5(6) . . ?
N5 Ca5 HB 68.8(7) . . ?
N5 Ca5 Ca2 113.89(4) . 10_667 ?
N1 Si1 C16 109.96(9) . . ?
N1 Si1 C19 112.53(9) . . ?
N1 Si1 C13 113.24(14) . . ?
N1 Si1 C13A 114.9(4) . . ?
C16 Si1 C13 110.00(17) . . ?
C19 Si1 C16 105.31(10) . . ?
C19 Si1 C13 105.44(17) . . ?
C13A Si1 C16 98.0(5) . . ?
C13A Si1 C19 114.5(6) . . ?
N2 Si2 C34 105.35(9) . . ?
N2 Si2 C37 113.28(9) . . ?
N2 Si2 C40 111.41(8) . . ?
C34 Si2 C37 108.87(9) . . ?
C34 Si2 C40 109.85(9) . . ?
C40 Si2 C37 108.02(9) . . ?
Si1 N1 Ca1 121.85(9) . . ?
C1 N1 Ca1 111.07(12) . . ?
C1 N1 Si1 127.05(14) . . ?
Si2 N2 Ca3 121.04(8) . . ?
C22 N2 Ca3 110.19(12) . . ?
C22 N2 Si2 128.77(13) . . ?
C43 N3 Ca5 111.78(15) . . ?
C44 N3 Ca5 107.44(13) . . ?
C44 N3 C43 105.43(19) . . ?
C45 N3 Ca5 112.11(14) . . ?
C45 N3 C43 108.20(19) . . ?
C45 N3 C44 111.7(2) . . ?
C46 N4 Ca5 109.75(15) . . ?
C46 N4 C48 107.8(2) . . ?
C47 N4 Ca5 108.07(15) . . ?
C47 N4 C46 108.6(2) . . ?
C47 N4 C48 112.5(2) . . ?
C48 N4 Ca5 110.16(17) . . ?
C49 N5 Ca5 108.26(17) . . ?
C50 N5 Ca5 102.89(14) . . ?
C50 N5 C49 113.5(2) . . ?
C51 N5 Ca5 117.90(14) . . ?
C51 N5 C49 106.8(2) . . ?
C51 N5 C50 107.7(2) . . ?
N1 C1 Ca2 121.97(13) . . ?
N1 C1 C2 121.5(2) . . ?
N1 C1 C6 122.18(19) . . ?
C2 C1 Ca2 72.93(11) . . ?
C2 C1 C6 116.3(2) . . ?
C6 C1 Ca2 74.18(11) . . ?
C1 C2 Ca2 80.24(11) . . ?
C1 C2 C7 119.7(5) . . ?
C1 C2 C7A 119.8(7) . . ?
C3 C2 Ca2 68.75(12) . . ?
C3 C2 C1 120.3(2) . . ?
C3 C2 C7 119.9(5) . . ?
C3 C2 C7A 119.1(6) . . ?
C7 C2 Ca2 125.0(5) . . ?
C7A C2 Ca2 131.1(5) . . ?
Ca2 C3 H3 114.5 . . ?
C2 C3 Ca2 83.86(13) . . ?
C2 C3 H3 119.0 . . ?
C4 C3 Ca2 72.82(14) . . ?
C4 C3 C2 122.0(2) . . ?
C4 C3 H3 119.0 . . ?
Ca2 C4 H4 110.5 . . ?
C3 C4 Ca2 78.80(15) . . ?
C3 C4 H4 120.7 . . ?
C3 C4 C5 118.6(2) . . ?
C5 C4 Ca2 80.63(15) . . ?
C5 C4 H4 120.7 . . ?
Ca2 C5 H5 116.4 . . ?
C4 C5 Ca2 71.16(14) . . ?
C4 C5 H5 119.1 . . ?
C4 C5 C6 121.9(3) . . ?
C6 C5 Ca2 83.73(14) . . ?
C6 C5 H5 119.1 . . ?
C1 C6 Ca2 79.03(11) . . ?
C1 C6 C10 120.4(2) . . ?
C5 C6 Ca2 69.45(13) . . ?
C5 C6 C1 120.7(2) . . ?
C5 C6 C10 118.7(2) . . ?
C10 C6 Ca2 126.40(15) . . ?
C6 C10 H10 107.4 . . ?
C6 C10 C11 112.7(2) . . ?
C6 C10 C12 112.71(18) . . ?
C11 C10 H10 107.4 . . ?
C12 C10 H10 107.4 . . ?
C12 C10 C11 109.0(2) . . ?
C10 C11 H11A 109.5 . . ?
C10 C11 H11B 109.5 . . ?
C10 C11 H11C 109.5 . . ?
H11A C11 H11B 109.5 . . ?
H11A C11 H11C 109.5 . . ?
H11B C11 H11C 109.5 . . ?
C10 C12 H12A 109.5 . . ?
C10 C12 H12B 109.5 . . ?
C10 C12 H12C 109.5 . . ?
H12A C12 H12B 109.5 . . ?
H12A C12 H12C 109.5 . . ?
H12B C12 H12C 109.5 . . ?
H15A C15 H15B 109.5 . . ?
H15A C15 H15C 109.5 . . ?
H15B C15 H15C 109.5 . . ?
H15D C15 H15E 109.5 . . ?
H15D C15 H15F 109.5 . . ?
H15E C15 H15F 109.5 . . ?
C13 C15 H15A 109.5 . . ?
C13 C15 H15B 109.5 . . ?
C13 C15 H15C 109.5 . . ?
C13A C15 H15D 109.5 . . ?
C13A C15 H15E 109.5 . . ?
C13A C15 H15F 109.5 . . ?
Si1 C16 H16 106.2 . . ?
C17 C16 Si1 116.51(16) . . ?
C17 C16 H16 106.2 . . ?
C18 C16 Si1 112.07(15) . . ?
C18 C16 H16 106.2 . . ?
C18 C16 C17 108.9(2) . . ?
C16 C17 H17A 109.5 . . ?
C16 C17 H17B 109.5 . . ?
C16 C17 H17C 109.5 . . ?
H17A C17 H17B 109.5 . . ?
H17A C17 H17C 109.5 . . ?
H17B C17 H17C 109.5 . . ?
C16 C18 H18A 109.5 . . ?
C16 C18 H18B 109.5 . . ?
C16 C18 H18C 109.5 . . ?
H18A C18 H18B 109.5 . . ?
H18A C18 H18C 109.5 . . ?
H18B C18 H18C 109.5 . . ?
Si1 C19 H19 105.9 . . ?
C20 C19 Si1 111.77(15) . . ?
C20 C19 H19 105.9 . . ?
C20 C19 C21 109.2(2) . . ?
C21 C19 Si1 117.37(17) . . ?
C21 C19 H19 105.9 . . ?
C19 C20 H20A 109.5 . . ?
C19 C20 H20B 109.5 . . ?
C19 C20 H20C 109.5 . . ?
H20A C20 H20B 109.5 . . ?
H20A C20 H20C 109.5 . . ?
H20B C20 H20C 109.5 . . ?
C19 C21 H21A 109.5 . . ?
C19 C21 H21B 109.5 . . ?
C19 C21 H21C 109.5 . . ?
H21A C21 H21B 109.5 . . ?
H21A C21 H21C 109.5 . . ?
H21B C21 H21C 109.5 . . ?
N2 C22 C23 122.15(17) . . ?
N2 C22 C27 121.40(18) . . ?
C23 C22 C27 116.33(18) . . ?
C22 C23 C28 121.51(18) . . ?
C24 C23 C22 120.86(19) . . ?
C24 C23 C28 117.6(2) . . ?
C23 C24 H24 119.1 . . ?
C25 C24 C23 121.8(2) . . ?
C25 C24 H24 119.1 . . ?
C24 C25 H25 120.8 . . ?
C26 C25 C24 118.4(2) . . ?
C26 C25 H25 120.8 . . ?
C25 C26 H26 118.8 . . ?
C25 C26 C27 122.4(2) . . ?
C27 C26 H26 118.8 . . ?
C22 C27 C31 122.29(18) . . ?
C26 C27 C22 120.2(2) . . ?
C26 C27 C31 117.54(18) . . ?
C23 C28 H28 107.7 . . ?
C23 C28 C29 111.39(19) . . ?
C23 C28 C30 112.26(19) . . ?
C29 C28 H28 107.7 . . ?
C30 C28 H28 107.7 . . ?
C30 C28 C29 109.8(2) . . ?
C28 C29 H29A 109.5 . . ?
C28 C29 H29B 109.5 . . ?
C28 C29 H29C 109.5 . . ?
H29A C29 H29B 109.5 . . ?
H29A C29 H29C 109.5 . . ?
H29B C29 H29C 109.5 . . ?
C28 C30 H30A 109.5 . . ?
C28 C30 H30B 109.5 . . ?
C28 C30 H30C 109.5 . . ?
H30A C30 H30B 109.5 . . ?
H30A C30 H30C 109.5 . . ?
H30B C30 H30C 109.5 . . ?
C27 C31 H31 108.0 . . ?
C27 C31 C32 112.06(18) . . ?
C27 C31 C33 111.16(17) . . ?
C32 C31 H31 108.0 . . ?
C33 C31 H31 108.0 . . ?
C33 C31 C32 109.53(17) . . ?
C31 C32 H32A 109.5 . . ?
C31 C32 H32B 109.5 . . ?
C31 C32 H32C 109.5 . . ?
H32A C32 H32B 109.5 . . ?
H32A C32 H32C 109.5 . . ?
H32B C32 H32C 109.5 . . ?
C31 C33 H33A 109.5 . . ?
C31 C33 H33B 109.5 . . ?
C31 C33 H33C 109.5 . . ?
H33A C33 H33B 109.5 . . ?
H33A C33 H33C 109.5 . . ?
H33B C33 H33C 109.5 . . ?
Si2 C34 H34 106.3 . . ?
C35 C34 Si2 110.67(14) . . ?
C35 C34 H34 106.3 . . ?
C36 C34 Si2 117.29(14) . . ?
C36 C34 H34 106.3 . . ?
C36 C34 C35 109.22(17) . . ?
C34 C35 H35A 109.5 . . ?
C34 C35 H35B 109.5 . . ?
C34 C35 H35C 109.5 . . ?
H35A C35 H35B 109.5 . . ?
H35A C35 H35C 109.5 . . ?
H35B C35 H35C 109.5 . . ?
C34 C36 H36A 109.5 . . ?
C34 C36 H36B 109.5 . . ?
C34 C36 H36C 109.5 . . ?
H36A C36 H36B 109.5 . . ?
H36A C36 H36C 109.5 . . ?
H36B C36 H36C 109.5 . . ?
Si2 C37 H37 106.1 . . ?
C38 C37 Si2 111.70(15) . . ?
C38 C37 H37 106.1 . . ?
C38 C37 C39 110.00(18) . . ?
C39 C37 Si2 116.07(14) . . ?
C39 C37 H37 106.1 . . ?
C37 C38 H38A 109.5 . . ?
C37 C38 H38B 109.5 . . ?
C37 C38 H38C 109.5 . . ?
H38A C38 H38B 109.5 . . ?
H38A C38 H38C 109.5 . . ?
H38B C38 H38C 109.5 . . ?
C37 C39 H39A 109.5 . . ?
C37 C39 H39B 109.5 . . ?
C37 C39 H39C 109.5 . . ?
H39A C39 H39B 109.5 . . ?
H39A C39 H39C 109.5 . . ?
H39B C39 H39C 109.5 . . ?
Si2 C40 H40 105.7 . . ?
C41 C40 Si2 118.48(14) . . ?
C41 C40 H40 105.7 . . ?
C41 C40 C42 110.28(17) . . ?
C42 C40 Si2 110.12(15) . . ?
C42 C40 H40 105.7 . . ?
C40 C41 H41A 109.5 . . ?
C40 C41 H41B 109.5 . . ?
C40 C41 H41C 109.5 . . ?
H41A C41 H41B 109.5 . . ?
H41A C41 H41C 109.5 . . ?
H41B C41 H41C 109.5 . . ?
C40 C42 H42A 109.5 . . ?
C40 C42 H42B 109.5 . . ?
C40 C42 H42C 109.5 . . ?
H42A C42 H42B 109.5 . . ?
H42A C42 H42C 109.5 . . ?
H42B C42 H42C 109.5 . . ?
N3 C43 H43A 109.5 . . ?
N3 C43 H43B 109.5 . . ?
N3 C43 H43C 109.5 . . ?
H43A C43 H43B 109.5 . . ?
H43A C43 H43C 109.5 . . ?
H43B C43 H43C 109.5 . . ?
N3 C44 H44A 109.5 . . ?
N3 C44 H44B 109.5 . . ?
N3 C44 H44C 109.5 . . ?
H44A C44 H44B 109.5 . . ?
H44A C44 H44C 109.5 . . ?
H44B C44 H44C 109.5 . . ?
N3 C45 H45A 109.4 . . ?
N3 C45 H45B 109.4 . . ?
N3 C45 C46 111.4(2) . . ?
H45A C45 H45B 108.0 . . ?
C46 C45 H45A 109.4 . . ?
C46 C45 H45B 109.4 . . ?
N4 C46 C45 113.5(2) . . ?
N4 C46 H46A 108.9 . . ?
N4 C46 H46B 108.9 . . ?
C45 C46 H46A 108.9 . . ?
C45 C46 H46B 108.9 . . ?
H46A C46 H46B 107.7 . . ?
N4 C47 H47A 109.5 . . ?
N4 C47 H47B 109.5 . . ?
N4 C47 H47C 109.5 . . ?
H47A C47 H47B 109.5 . . ?
H47A C47 H47C 109.5 . . ?
H47B C47 H47C 109.5 . . ?
N4 C48 H48A 108.9 . . ?
N4 C48 H48B 108.9 . . ?
H48A C48 H48B 107.7 . . ?
C49 C48 N4 113.4(2) . . ?
C49 C48 H48A 108.9 . . ?
C49 C48 H48B 108.9 . . ?
N5 C49 H49A 108.7 . . ?
N5 C49 H49B 108.7 . . ?
C48 C49 N5 114.3(2) . . ?
C48 C49 H49A 108.7 . . ?
C48 C49 H49B 108.7 . . ?
H49A C49 H49B 107.6 . . ?
N5 C50 H50A 109.5 . . ?
N5 C50 H50B 109.5 . . ?
N5 C50 H50C 109.5 . . ?
H50A C50 H50B 109.5 . . ?
H50A C50 H50C 109.5 . . ?
H50B C50 H50C 109.5 . . ?
N5 C51 H51A 109.5 . . ?
N5 C51 H51B 109.5 . . ?
N5 C51 H51C 109.5 . . ?
H51A C51 H51B 109.5 . . ?
H51A C51 H51C 109.5 . . ?
H51B C51 H51C 109.5 . . ?
C2 C7 H7 106.1 . . ?
C2 C7 C9 111.9(7) . . ?
C8 C7 C2 118.6(9) . . ?
C8 C7 H7 106.1 . . ?
C8 C7 C9 107.2(7) . . ?
C9 C7 H7 106.1 . . ?
C7 C8 H8A 109.5 . . ?
C7 C8 H8B 109.5 . . ?
C7 C8 H8C 109.5 . . ?
H8A C8 H8B 109.5 . . ?
H8A C8 H8C 109.5 . . ?
H8B C8 H8C 109.5 . . ?
C7 C9 H9A 109.5 . . ?
C7 C9 H9B 109.5 . . ?
C7 C9 H9C 109.5 . . ?
H9A C9 H9B 109.5 . . ?
H9A C9 H9C 109.5 . . ?
H9B C9 H9C 109.5 . . ?
Si1 C13 H13 107.4 . . ?
C15 C13 Si1 111.2(2) . . ?
C15 C13 H13 107.4 . . ?
C14 C13 Si1 116.9(3) . . ?
C14 C13 C15 106.0(3) . . ?
C14 C13 H13 107.4 . . ?
C13 C14 H14A 109.5 . . ?
C13 C14 H14B 109.5 . . ?
C13 C14 H14C 109.5 . . ?
H14A C14 H14B 109.5 . . ?
H14A C14 H14C 109.5 . . ?
H14B C14 H14C 109.5 . . ?
C2 C7A H7A 109.0 . . ?
C2 C7A C8A 108.8(9) . . ?
C2 C7A C9A 109.1(7) . . ?
C8A C7A H7A 109.0 . . ?
C8A C7A C9A 112.0(11) . . ?
C9A C7A H7A 109.0 . . ?
C7A C8A H8AA 109.5 . . ?
C7A C8A H8AB 109.5 . . ?
C7A C8A H8AC 109.5 . . ?
H8AA C8A H8AB 109.5 . . ?
H8AA C8A H8AC 109.5 . . ?
H8AB C8A H8AC 109.5 . . ?
C7A C9A H9AA 109.5 . . ?
C7A C9A H9AB 109.5 . . ?
C7A C9A H9AC 109.5 . . ?
H9AA C9A H9AB 109.5 . . ?
H9AA C9A H9AC 109.5 . . ?
H9AB C9A H9AC 109.5 . . ?
Si1 C13A H13A 109.4 . . ?
C15 C13A Si1 112.8(10) . . ?
C15 C13A H13A 109.4 . . ?
C14A C13A Si1 111.0(10) . . ?
C14A C13A C15 104.7(10) . . ?
C14A C13A H13A 109.4 . . ?
C13A C14A H14D 109.5 . . ?
C13A C14A H14E 109.5 . . ?
C13A C14A H14F 109.5 . . ?
H14D C14A H14E 109.5 . . ?
H14D C14A H14F 109.5 . . ?
H14E C14A H14F 109.5 . . ?

loop_
_geom_bond_atom_site_label_1
_geom_bond_atom_site_label_2
_geom_bond_distance
_geom_bond_site_symmetry_2
_geom_bond_publ_flag
Ca1 H 2.30(2) . ?
Ca1 HA 2.29(2) . ?
Ca1 HB 2.28(3) . ?
Ca1 HC 2.15(2) . ?
Ca1 Ca3 3.5046(5) 10_667 ?
Ca1 Ca4 3.6461(5) 10_667 ?
Ca1 N1 2.4356(18) . ?
Ca2 HC 2.16(2) . ?
Ca2 HD 2.41(3) . ?
Ca2 HE 2.22(2) . ?
Ca2 HF 2.27(2) . ?
Ca2 HG 2.27(2) . ?
Ca2 C1 3.1315(19) . ?
Ca2 C2 3.037(2) . ?
Ca2 C3 2.847(2) . ?
Ca2 C4 2.773(3) . ?
Ca2 C5 2.891(2) . ?
Ca2 C6 3.069(2) . ?
Ca3 HD 2.52(3) . ?
Ca3 HF 2.36(2) . ?
Ca3 HG 2.25(2) . ?
Ca3 Ca5 3.6563(5) 10_667 ?
Ca3 N2 2.3474(16) . ?
Ca4 HB 2.44(3) . ?
Ca4 HC 2.32(2) . ?
Ca4 HD 2.43(3) . ?
Ca4 HG 2.37(2) . ?
Ca5 HA 2.42(2) . ?
Ca5 HB 2.27(3) . ?
Ca5 N3 2.6329(19) . ?
Ca5 N4 2.660(2) . ?
Ca5 N5 2.716(2) . ?
Si1 N1 1.7110(16) . ?
Si1 C16 1.913(2) . ?
Si1 C19 1.905(2) . ?
Si1 C13 1.919(4) . ?
Si1 C13A 1.892(15) . ?
Si2 N2 1.7074(17) . ?
Si2 C34 1.905(2) . ?
Si2 C37 1.912(2) . ?
Si2 C40 1.909(2) . ?
N1 C1 1.386(3) . ?
N2 C22 1.407(3) . ?
N3 C43 1.492(3) . ?
N3 C44 1.462(3) . ?
N3 C45 1.449(3) . ?
N4 C46 1.481(3) . ?
N4 C47 1.465(4) . ?
N4 C48 1.487(4) . ?
N5 C49 1.472(4) . ?
N5 C50 1.463(3) . ?
N5 C51 1.463(3) . ?
C1 C2 1.434(3) . ?
C1 C6 1.438(3) . ?
C2 C3 1.405(3) . ?
C2 C7 1.523(6) . ?
C2 C7A 1.513(7) . ?
C3 H3 0.9500 . ?
C3 C4 1.380(4) . ?
C4 H4 0.9500 . ?
C4 C5 1.385(4) . ?
C5 H5 0.9500 . ?
C5 C6 1.393(3) . ?
C6 C10 1.517(3) . ?
C10 H10 1.0000 . ?
C10 C11 1.544(4) . ?
C10 C12 1.521(3) . ?
C11 H11A 0.9800 . ?
C11 H11B 0.9800 . ?
C11 H11C 0.9800 . ?
C12 H12A 0.9800 . ?
C12 H12B 0.9800 . ?
C12 H12C 0.9800 . ?
C15 H15A 0.9800 . ?
C15 H15B 0.9800 . ?
C15 H15C 0.9800 . ?
C15 H15D 0.9800 . ?
C15 H15E 0.9800 . ?
C15 H15F 0.9800 . ?
C15 C13 1.551(5) . ?
C15 C13A 1.548(13) . ?
C16 H16 1.0000 . ?
C16 C17 1.541(3) . ?
C16 C18 1.531(3) . ?
C17 H17A 0.9800 . ?
C17 H17B 0.9800 . ?
C17 H17C 0.9800 . ?
C18 H18A 0.9800 . ?
C18 H18B 0.9800 . ?
C18 H18C 0.9800 . ?
C19 H19 1.0000 . ?
C19 C20 1.527(3) . ?
C19 C21 1.534(3) . ?
C20 H20A 0.9800 . ?
C20 H20B 0.9800 . ?
C20 H20C 0.9800 . ?
C21 H21A 0.9800 . ?
C21 H21B 0.9800 . ?
C21 H21C 0.9800 . ?
C22 C23 1.430(3) . ?
C22 C27 1.434(3) . ?
C23 C24 1.390(3) . ?
C23 C28 1.517(3) . ?
C24 H24 0.9500 . ?
C24 C25 1.382(3) . ?
C25 H25 0.9500 . ?
C25 C26 1.376(3) . ?
C26 H26 0.9500 . ?
C26 C27 1.393(3) . ?
C27 C31 1.514(3) . ?
C28 H28 1.0000 . ?
C28 C29 1.534(3) . ?
C28 C30 1.527(3) . ?
C29 H29A 0.9800 . ?
C29 H29B 0.9800 . ?
C29 H29C 0.9800 . ?
C30 H30A 0.9800 . ?
C30 H30B 0.9800 . ?
C30 H30C 0.9800 . ?
C31 H31 1.0000 . ?
C31 C32 1.535(3) . ?
C31 C33 1.533(3) . ?
C32 H32A 0.9800 . ?
C32 H32B 0.9800 . ?
C32 H32C 0.9800 . ?
C33 H33A 0.9800 . ?
C33 H33B 0.9800 . ?
C33 H33C 0.9800 . ?
C34 H34 1.0000 . ?
C34 C35 1.536(3) . ?
C34 C36 1.535(3) . ?
C35 H35A 0.9800 . ?
C35 H35B 0.9800 . ?
C35 H35C 0.9800 . ?
C36 H36A 0.9800 . ?
C36 H36B 0.9800 . ?
C36 H36C 0.9800 . ?
C37 H37 1.0000 . ?
C37 C38 1.538(3) . ?
C37 C39 1.539(3) . ?
C38 H38A 0.9800 . ?
C38 H38B 0.9800 . ?
C38 H38C 0.9800 . ?
C39 H39A 0.9800 . ?
C39 H39B 0.9800 . ?
C39 H39C 0.9800 . ?
C40 H40 1.0000 . ?
C40 C41 1.533(3) . ?
C40 C42 1.536(3) . ?
C41 H41A 0.9800 . ?
C41 H41B 0.9800 . ?
C41 H41C 0.9800 . ?
C42 H42A 0.9800 . ?
C42 H42B 0.9800 . ?
C42 H42C 0.9800 . ?
C43 H43A 0.9800 . ?
C43 H43B 0.9800 . ?
C43 H43C 0.9800 . ?
C44 H44A 0.9800 . ?
C44 H44B 0.9800 . ?
C44 H44C 0.9800 . ?
C45 H45A 0.9900 . ?
C45 H45B 0.9900 . ?
C45 C46 1.520(4) . ?
C46 H46A 0.9900 . ?
C46 H46B 0.9900 . ?
C47 H47A 0.9800 . ?
C47 H47B 0.9800 . ?
C47 H47C 0.9800 . ?
C48 H48A 0.9900 . ?
C48 H48B 0.9900 . ?
C48 C49 1.471(4) . ?
C49 H49A 0.9900 . ?
C49 H49B 0.9900 . ?
C50 H50A 0.9800 . ?
C50 H50B 0.9800 . ?
C50 H50C 0.9800 . ?
C51 H51A 0.9800 . ?
C51 H51B 0.9800 . ?
C51 H51C 0.9800 . ?
C7 H7 1.0000 . ?
C7 C8 1.522(10) . ?
C7 C9 1.551(9) . ?
C8 H8A 0.9800 . ?
C8 H8B 0.9800 . ?
C8 H8C 0.9800 . ?
C9 H9A 0.9800 . ?
C9 H9B 0.9800 . ?
C9 H9C 0.9800 . ?
C13 H13 1.0000 . ?
C13 C14 1.521(6) . ?
C14 H14A 0.9800 . ?
C14 H14B 0.9800 . ?
C14 H14C 0.9800 . ?
C7A H7A 1.0000 . ?
C7A C8A 1.514(11) . ?
C7A C9A 1.523(11) . ?
C8A H8AA 0.9800 . ?
C8A H8AB 0.9800 . ?
C8A H8AC 0.9800 . ?
C9A H9AA 0.9800 . ?
C9A H9AB 0.9800 . ?
C9A H9AC 0.9800 . ?
C13A H13A 1.0000 . ?
C13A C14A 1.513(13) . ?
C14A H14D 0.9800 . ?
C14A H14E 0.9800 . ?
C14A H14F 0.9800 . ?

loop_
_geom_torsion_atom_site_label_1
_geom_torsion_atom_site_label_2
_geom_torsion_atom_site_label_3
_geom_torsion_atom_site_label_4
_geom_torsion
_geom_torsion_site_symmetry_1
_geom_torsion_site_symmetry_2
_geom_torsion_site_symmetry_3
_geom_torsion_site_symmetry_4
_geom_torsion_publ_flag
Ca1 N1 C1 Ca2 0.75(18) . . . . ?
Ca1 N1 C1 C2 -87.90(19) . . . . ?
Ca1 N1 C1 C6 91.5(2) . . . . ?
Ca2 C1 C2 C3 58.25(18) . . . . ?
Ca2 C1 C2 C7 -124.9(5) . . . . ?
Ca2 C1 C2 C7A -132.1(6) . . . . ?
Ca2 C1 C6 C5 -57.91(19) . . . . ?
Ca2 C1 C6 C10 126.0(2) . . . . ?
Ca2 C2 C3 C4 65.3(2) . . . . ?
Ca2 C2 C7 C8 27.0(13) . . . . ?
Ca2 C2 C7 C9 152.6(7) . . . . ?
Ca2 C2 C7A C8A -1.0(15) . . . . ?
Ca2 C2 C7A C9A 121.4(10) . . . . ?
Ca2 C3 C4 C5 72.7(2) . . . . ?
Ca2 C4 C5 C6 69.6(2) . . . . ?
Ca2 C5 C6 C1 62.7(2) . . . . ?
Ca2 C5 C6 C10 -121.15(19) . . . . ?
Ca2 C6 C10 C11 -122.8(2) . . . . ?
Ca2 C6 C10 C12 1.1(3) . . . . ?
Ca3 N2 C22 C23 88.42(19) . . . . ?
Ca3 N2 C22 C27 -87.35(18) . . . . ?
Ca5 N3 C45 C46 -43.8(3) . . . . ?
Ca5 N4 C46 C45 -41.6(3) . . . . ?
Ca5 N4 C48 C49 -42.9(3) . . . . ?
Ca5 N5 C49 C48 -43.5(3) . . . . ?
Si1 N1 C1 Ca2 -177.27(9) . . . . ?
Si1 N1 C1 C2 94.1(2) . . . . ?
Si1 N1 C1 C6 -86.5(2) . . . . ?
Si2 N2 C22 C23 -90.8(2) . . . . ?
Si2 N2 C22 C27 93.5(2) . . . . ?
N1 Si1 C13A C15 -166.0(7) . . . . ?
N1 Si1 C13A C14A -48.9(13) . . . . ?
N1 C1 C2 Ca2 117.47(18) . . . . ?
N1 C1 C2 C3 175.72(19) . . . . ?
N1 C1 C2 C7 -7.4(6) . . . . ?
N1 C1 C2 C7A -14.7(6) . . . . ?
N1 C1 C6 Ca2 -118.15(18) . . . . ?
N1 C1 C6 C5 -176.1(2) . . . . ?
N1 C1 C6 C10 7.8(3) . . . . ?
N2 C22 C23 C24 -174.42(19) . . . . ?
N2 C22 C23 C28 6.0(3) . . . . ?
N2 C22 C27 C26 174.86(18) . . . . ?
N2 C22 C27 C31 -5.0(3) . . . . ?
N3 C45 C46 N4 59.7(3) . . . . ?
N4 C48 C49 N5 61.7(4) . . . . ?
C1 C2 C3 Ca2 -64.05(19) . . . . ?
C1 C2 C3 C4 1.3(3) . . . . ?
C1 C2 C7 C8 126.3(9) . . . . ?
C1 C2 C7 C9 -108.1(8) . . . . ?
C1 C2 C7A C8A 102.9(11) . . . . ?
C1 C2 C7A C9A -134.6(10) . . . . ?
C1 C6 C10 C11 138.0(2) . . . . ?
C1 C6 C10 C12 -98.1(2) . . . . ?
C2 C1 C6 Ca2 61.26(16) . . . . ?
C2 C1 C6 C5 3.4(3) . . . . ?
C2 C1 C6 C10 -172.77(19) . . . . ?
C2 C3 C4 Ca2 -71.0(2) . . . . ?
C2 C3 C4 C5 1.7(4) . . . . ?
C3 C2 C7 C8 -56.9(11) . . . . ?
C3 C2 C7 C9 68.7(11) . . . . ?
C3 C2 C7A C8A -87.3(10) . . . . ?
C3 C2 C7A C9A 35.1(14) . . . . ?
C3 C4 C5 Ca2 -71.7(2) . . . . ?
C3 C4 C5 C6 -2.1(4) . . . . ?
C4 C5 C6 Ca2 -63.2(2) . . . . ?
C4 C5 C6 C1 -0.5(4) . . . . ?
C4 C5 C6 C10 175.7(2) . . . . ?
C5 C6 C10 C11 -38.2(3) . . . . ?
C5 C6 C10 C12 85.7(3) . . . . ?
C6 C1 C2 Ca2 -61.95(16) . . . . ?
C6 C1 C2 C3 -3.7(3) . . . . ?
C6 C1 C2 C7 173.1(5) . . . . ?
C6 C1 C2 C7A 165.9(6) . . . . ?
C16 Si1 N1 Ca1 -62.74(13) . . . . ?
C16 Si1 N1 C1 115.07(19) . . . . ?
C16 Si1 C13A C15 77.6(10) . . . . ?
C16 Si1 C13A C14A -165.3(10) . . . . ?
C19 Si1 N1 Ca1 54.30(12) . . . . ?
C19 Si1 N1 C1 -127.88(18) . . . . ?
C19 Si1 C13A C15 -33.4(11) . . . . ?
C19 Si1 C13A C14A 83.7(10) . . . . ?
C22 C23 C24 C25 -0.7(3) . . . . ?
C22 C23 C28 C29 115.9(2) . . . . ?
C22 C23 C28 C30 -120.4(2) . . . . ?
C22 C27 C31 C32 115.1(2) . . . . ?
C22 C27 C31 C33 -122.0(2) . . . . ?
C23 C22 C27 C26 -1.1(3) . . . . ?
C23 C22 C27 C31 178.95(17) . . . . ?
C23 C24 C25 C26 -0.7(3) . . . . ?
C24 C23 C28 C29 -63.6(3) . . . . ?
C24 C23 C28 C30 60.0(3) . . . . ?
C24 C25 C26 C27 1.1(3) . . . . ?
C25 C26 C27 C22 -0.2(3) . . . . ?
C25 C26 C27 C31 179.75(19) . . . . ?
C26 C27 C31 C32 -64.8(2) . . . . ?
C26 C27 C31 C33 58.1(2) . . . . ?
C27 C22 C23 C24 1.5(3) . . . . ?
C27 C22 C23 C28 -178.01(18) . . . . ?
C28 C23 C24 C25 178.9(2) . . . . ?
C34 Si2 N2 Ca3 23.59(11) . . . . ?
C34 Si2 N2 C22 -157.32(17) . . . . ?
C37 Si2 N2 Ca3 -95.31(11) . . . . ?
C37 Si2 N2 C22 83.78(18) . . . . ?
C40 Si2 N2 Ca3 142.66(9) . . . . ?
C40 Si2 N2 C22 -38.25(19) . . . . ?
C43 N3 C45 C46 -167.5(2) . . . . ?
C44 N3 C45 C46 76.8(3) . . . . ?
C46 N4 C48 C49 -162.6(2) . . . . ?
C47 N4 C46 C45 -159.5(2) . . . . ?
C47 N4 C48 C49 77.7(3) . . . . ?
C48 N4 C46 C45 78.4(3) . . . . ?
C50 N5 C49 C48 70.0(3) . . . . ?
C51 N5 C49 C48 -171.5(2) . . . . ?
C7 C2 C3 Ca2 119.1(5) . . . . ?
C7 C2 C3 C4 -175.6(5) . . . . ?
C13 Si1 N1 Ca1 173.76(19) . . . . ?
C13 Si1 N1 C1 -8.4(3) . . . . ?
C7A C2 C3 Ca2 126.3(6) . . . . ?
C7A C2 C3 C4 -168.4(6) . . . . ?
C13A Si1 N1 Ca1 -172.2(6) . . . . ?
C13A Si1 N1 C1 5.7(7) . . . . ?

loop_
_exptl_oxdiff_crystal_face_indexfrac_h
_exptl_oxdiff_crystal_face_indexfrac_k
_exptl_oxdiff_crystal_face_indexfrac_l
_exptl_oxdiff_crystal_face_x
_exptl_oxdiff_crystal_face_y
_exptl_oxdiff_crystal_face_z
-2.0063 1.0009 1.9967 -0.0303 -0.1641 -0.0712
-2.9267 -14.2381 -9.3961 0.0851 0.3594 0.9293
-14.8140 30.2129 -0.1242 0.8366 -0.1090 -0.5368
14.8774 -30.2129 0.1483 -0.8383 0.1092 0.5341
15.5798 7.7363 7.3254 -0.2991 0.0403 -0.9534
-0.0134 -26.1775 -0.0505 -0.5643 -0.2352 0.7914
11.7935 -11.4902 10.5920 -0.7939 -0.4311 -0.4287
9.6248 -18.7135 9.2857 -0.8744 -0.4753 -0.0978
-11.8009 11.4504 -10.5954 0.7933 0.4308 0.4303
9.2760 20.2920 0.0214 0.3266 0.4279 -0.8427
-9.2878 -20.2821 -0.0861 -0.3238 -0.4242 0.8457
1.6162 9.5355 -10.8454 0.6000 0.7826 0.1662
0.1898 -5.9582 11.5252 -0.5702 -0.7434 -0.3497
-6.6532 -8.9696 -10.1142 0.2712 0.3521 0.8958
11.2893 3.8908 -10.0889 0.3327 0.9410 0.0616
14.0610 16.1607 -0.0873 0.1838 0.5232 -0.8321
-9.6161 -1.2487 10.8715 -0.3254 -0.9200 -0.2184
-14.0433 -16.1782 0.0456 -0.1828 -0.5204 0.8341
-17.4115 17.3137 8.8428 0.2472 -0.8349 -0.4918
23.7736 4.3022 0.1058 -0.1970 0.6602 -0.7248
25.8058 -9.1689 -5.9173 -0.2834 0.9542 -0.0953
-24.7927 -2.5078 0.7522 0.2154 -0.7225 0.6570
-25.2436 10.4235 6.4224 0.2846 -0.9584 0.0205
19.3487 9.5408 2.7186 -0.1299 0.4336 -0.8917
30.2195 -14.9634 0.1118 -0.6916 0.6549 -0.3047
-28.2237 21.8845 2.3311 0.7242 -0.6865 -0.0646
-30.2196 14.9699 -0.1098 0.6916 -0.6550 0.3044
26.4346 -17.0039 5.4715 -0.8943 0.2136 -0.3931
20.4577 0.8647 7.1287 -0.4989 0.1184 -0.8585
16.0756 -25.3637 6.2424 -0.9799 -0.1822 0.0809
18.7688 -18.0796 8.3951 -0.9367 -0.1746 -0.3034
5.4066 -11.1735 10.9882 -0.7253 -0.6207 -0.2977
-23.1590 16.3853 -7.2822 0.9105 -0.0237 0.4128
-8.4843 -16.7656 -6.2377 -0.0231 -0.0005 0.9997
-19.0849 14.6488 -8.8760 0.8846 0.1640 0.4365
22.5586 -3.4734 -7.0362 -0.0785 0.9877 -0.1353
-10.1157 27.8647 4.2394 0.5631 -0.2692 -0.7813

loop_
_smtbx_masks_void_nr
_smtbx_masks_void_average_x
_smtbx_masks_void_average_y
_smtbx_masks_void_average_z
_smtbx_masks_void_volume
_smtbx_masks_void_count_electrons
_smtbx_masks_void_content
1 0.000 0.000 -0.473 2749.7 628.7 ?
2 0.333 0.667 -0.571 2749.7 628.7 ?
3 0.667 0.333 -0.904 2749.7 628.7 ?
